data_6000382
loop_
_publ_author_name
'Retoux, R.'
'Rodriguez-Carvajal, J.'
'Lacorre, P.'

_publ_section_title
;
 Neutron diffraction and tem studies of the crystal structure and defects
 of Nd4Ni3O8
;
_journal_name_full 'Journal of Solid State Chemistry'
_journal_page_first 307
_journal_page_last 315
_journal_paper_doi 10.1006/jssc.1998.7892
_journal_volume 140
_journal_year 1998
_space_group_name_H-M_alt 'I 4/m m m'
_cell_angle_alpha 90.000
_cell_angle_beta 90.000
_cell_angle_gamma 90.000
_cell_length_a 3.9168
_cell_length_b 3.9168
_cell_length_c 25.3220
_cell_volume 388.47
_cod_database_code 6000382

loop_
_atom_site_label
_atom_site_fract_x
_atom_site_fract_y
_atom_site_fract_z
? ? ? ?
